data_7007912
loop_
_publ_author_name
'Mikata, Yuji'
'Wakamatsu, Motoko'
'Yano, Shigenobu'

_publ_section_title
;
 Tetrakis(2-quinolinylmethyl)ethylenediamine (TQEN) as a new
 fluorescent sensor for zinc.
;
_journal_issue 3
_journal_name_full 'Dalton transactions (Cambridge, England : 2003)'
_journal_page_first 545
_journal_page_last 550
_journal_paper_doi 10.1039/b411924j
_journal_year 2005
_chemical_formula_sum 'C26.67 H30.67 Cl2 N6 O8.67 Zn'
_chemical_formula_weight 710.27
_chemical_name_systematic
;
?
;
_space_group_IT_number 15
_symmetry_cell_setting monoclinic
_symmetry_space_group_name_Hall '-C 2yc'
_symmetry_space_group_name_H-M 'C 1 2/c 1'
_atom_sites_solution_hydrogens geom
_atom_sites_solution_primary direct
_atom_sites_solution_secondary difmap
_audit_creation_date 2004-11-04
_audit_creation_method SHELXL-97
_cell_angle_alpha 90.00
_cell_angle_beta 108.421(3)
_cell_angle_gamma 90.00
_cell_formula_units_Z 12
_cell_length_a 41.337(3)
_cell_length_b 9.4307(4)
_cell_length_c 24.1542(17)
_cell_measurement_temperature 173(2)
_cell_volume 8933.7(10)
_computing_structure_refinement 'SHELXL-97 (Sheldrick, 1997)'
_computing_structure_solution 'SHELXS-97 (Sheldrick, 1990)'
_diffrn_ambient_temperature 173(2)
_diffrn_detector_area_resol_mean 14.62
_diffrn_measured_fraction_theta_full 0.994
_diffrn_measured_fraction_theta_max 0.994
_diffrn_measurement_device_type 'Rigaku Mercury'
_diffrn_measurement_method omega
_diffrn_radiation_monochromator graphite
_diffrn_radiation_source 'fine-focus sealed tube'
_diffrn_radiation_type 'Mo Kalpha'
_diffrn_radiation_wavelength 0.71069
_diffrn_reflns_av_R_equivalents 0.0235
_diffrn_reflns_av_sigmaI/netI 0.0196
_diffrn_reflns_limit_h_max 53
_diffrn_reflns_limit_h_min -53
_diffrn_reflns_limit_k_max 12
_diffrn_reflns_limit_k_min -12
_diffrn_reflns_limit_l_max 31
_diffrn_reflns_limit_l_min -30
_diffrn_reflns_number 43100
_diffrn_reflns_theta_full 27.50
_diffrn_reflns_theta_max 27.50
_diffrn_reflns_theta_min 1.75
_exptl_absorpt_coefficient_mu 1.067
_exptl_absorpt_correction_T_max 0.7403
_exptl_absorpt_correction_T_min 0.7403
_exptl_absorpt_correction_type multi-scan
_exptl_absorpt_process_details 'Jacobson, R. (1998) Private communication'
_exptl_crystal_colour colorless
_exptl_crystal_density_diffrn 1.584
_exptl_crystal_density_method 'not measured'
_exptl_crystal_description prism
_exptl_crystal_F_000 4393
_exptl_crystal_size_max 0.30
_exptl_crystal_size_mid 0.30
_exptl_crystal_size_min 0.30
_refine_diff_density_max 1.181
_refine_diff_density_min -1.037
_refine_diff_density_rms 0.084
_refine_ls_extinction_method none
_refine_ls_goodness_of_fit_ref 1.461
_refine_ls_hydrogen_treatment mixed
_refine_ls_matrix_type full
_refine_ls_number_parameters 778
_refine_ls_number_reflns 10214
_refine_ls_number_restraints 0
_refine_ls_restrained_S_all 1.461
_refine_ls_R_factor_all 0.0627
_refine_ls_R_factor_gt 0.0557
_refine_ls_shift/su_max 0.001
_refine_ls_shift/su_mean 0.000
_refine_ls_structure_factor_coef Fsqd
_refine_ls_weighting_details 'calc w=1/[sigma^2^(Fo^2^)+(0.1000P)^2^+0.0000P] where P=(Fo^2^+2Fc^2^)/3'
_refine_ls_weighting_scheme calc
_refine_ls_wR_factor_gt 0.1804
_refine_ls_wR_factor_ref 0.1884
_reflns_number_gt 9086
_reflns_number_total 10214
_reflns_threshold_expression >2sigma(I)
_cod_data_source_file b411924j.txt
_cod_data_source_block tpen723
_cod_original_sg_symbol_H-M 'C2 /c'
_cod_database_code 7007912

loop_
_symmetry_equiv_pos_as_xyz
'x, y, z'
'-x, y, -z+1/2'
'x+1/2, y+1/2, z'
'-x+1/2, y+1/2, -z+1/2'
'-x, -y, -z'
'x, -y, z-1/2'
'-x+1/2, -y+1/2, -z'
'x+1/2, -y+1/2, z-1/2'

loop_
_atom_site_label
_atom_site_type_symbol
_atom_site_fract_x
_atom_site_fract_y
_atom_site_fract_z
_atom_site_U_iso_or_equiv
_atom_site_adp_type
_atom_site_occupancy
_atom_site_symmetry_multiplicity
_atom_site_calc_flag
_atom_site_refinement_flags
_atom_site_disorder_assembly
_atom_site_disorder_group
Zn1 Zn 0.167771(8) 0.24245(3) 0.592335(15) 0.03337(13) Uani 1 1 d . . .
Zn2 Zn 0.0000 0.20836(5) 0.2500 0.03195(14) Uani 1 2 d S . .
Cl1 Cl 0.17802(2) -0.24673(8) 0.70660(4) 0.0443(2) Uani 1 1 d . . .
Cl2 Cl 0.15329(3) -0.24532(12) 0.37912(5) 0.0668(3) Uani 1 1 d . . .
Cl3 Cl -0.008768(18) 0.69278(8) 0.39136(3) 0.03917(19) Uani 1 1 d . . .
O1 O 0.16990(9) -0.1146(3) 0.72828(16) 0.0771(9) Uani 1 1 d . . .
O2 O 0.20629(10) -0.2249(3) 0.68705(19) 0.0790(10) Uani 1 1 d . . .
O3 O 0.15012(10) -0.2966(4) 0.66135(17) 0.0983(13) Uani 1 1 d . . .
O4 O 0.18658(7) -0.3503(3) 0.75306(12) 0.0649(7) Uani 1 1 d . . .
O5 O 0.14405(15) -0.3601(7) 0.4105(2) 0.141(2) Uani 1 1 d . . .
O6 O 0.17394(12) -0.1511(5) 0.42195(18) 0.1150(14) Uani 1 1 d . . .
O7 O 0.12443(11) -0.1802(5) 0.3423(3) 0.138(2) Uani 1 1 d . . .
O8 O 0.17266(12) -0.3024(6) 0.34737(19) 0.1126(15) Uani 1 1 d . . .
O9 O -0.02609(7) 0.8236(3) 0.38495(14) 0.0671(8) Uani 1 1 d . . .
O10 O 0.02118(16) 0.7155(7) 0.4426(2) 0.0792(17) Uani 0.60 1 d P . .
O11 O -0.0272(2) 0.5804(6) 0.4064(4) 0.094(2) Uani 0.60 1 d P . .
O12 O 0.0024(2) 0.6477(8) 0.3456(3) 0.066(2) Uani 0.60 1 d P . .
O13 O -0.0007(3) 0.6230(12) 0.4424(3) 0.081(3) Uani 0.40 1 d P . .
O14 O -0.0369(3) 0.6164(12) 0.3499(6) 0.115(4) Uani 0.40 1 d P . .
O15 O 0.0157(4) 0.7012(14) 0.3632(8) 0.114(7) Uani 0.40 1 d P . .
N1 N 0.13259(6) 0.2829(3) 0.64136(11) 0.0370(5) Uani 1 1 d . . .
N2 N 0.20510(7) 0.2398(2) 0.67982(12) 0.0360(5) Uani 1 1 d . . .
N3 N 0.12623(6) 0.3184(3) 0.52433(11) 0.0397(6) Uani 1 1 d . . .
N4 N 0.14044(6) 0.0386(3) 0.58144(11) 0.0377(5) Uani 1 1 d . . .
N5 N 0.20930(6) 0.1449(3) 0.57427(11) 0.0370(5) Uani 1 1 d . . .
N6 N 0.19320(6) 0.4523(3) 0.59466(12) 0.0401(6) Uani 1 1 d . . .
N7 N 0.03689(7) 0.0327(3) 0.27388(11) 0.0399(5) Uani 1 1 d . . .
N8 N 0.04587(6) 0.3170(3) 0.26168(10) 0.0363(5) Uani 1 1 d . . .
N9 N 0.00840(6) 0.1922(3) 0.34362(10) 0.0365(5) Uani 1 1 d . . .
C1 C 0.15415(9) 0.3252(4) 0.70055(14) 0.0425(7) Uani 1 1 d . . .
H1 H 0.1424(10) 0.329(4) 0.7265(17) 0.051 Uiso 1 1 d . . .
H2 H 0.1631(9) 0.412(4) 0.6934(16) 0.051 Uiso 1 1 d . . .
C2 C 0.18545(9) 0.2297(4) 0.72080(15) 0.0435(7) Uani 1 1 d . . .
H3 H 0.1999(11) 0.252(4) 0.762(2) 0.052 Uiso 1 1 d . . .
H4 H 0.1786(10) 0.131(5) 0.7200(16) 0.052 Uiso 1 1 d . . .
C3 C 0.11077(8) 0.4002(4) 0.60842(15) 0.0463(7) Uani 1 1 d . . .
H5 H 0.1232(9) 0.497(4) 0.6182(15) 0.048(9) Uiso 1 1 d . . .
H6 H 0.0887(9) 0.412(4) 0.6122(16) 0.049(10) Uiso 1 1 d . . .
C4 C 0.10314(7) 0.3857(3) 0.54342(14) 0.0390(6) Uani 1 1 d . . .
C5 C 0.07464(8) 0.4486(3) 0.50401(16) 0.0464(7) Uani 1 1 d . . .
H7 H 0.0585(10) 0.501(4) 0.5184(16) 0.057(11) Uiso 1 1 d . . .
C6 C 0.07022(8) 0.4432(4) 0.44526(16) 0.0516(8) Uani 1 1 d . . .
H8 H 0.0514(13) 0.501(6) 0.423(2) 0.089(15) Uiso 1 1 d . . .
C7 C 0.09388(9) 0.3723(4) 0.42599(16) 0.0501(8) Uani 1 1 d . . .
H9 H 0.0906(8) 0.363(4) 0.3871(16) 0.038(8) Uiso 1 1 d . . .
C8 C 0.12137(8) 0.3093(4) 0.46699(15) 0.0459(7) Uani 1 1 d . . .
H10 H 0.1401(16) 0.254(5) 0.451(3) 0.087(17) Uiso 1 1 d . . .
C9 C 0.11235(9) 0.1551(4) 0.64330(16) 0.0446(7) Uani 1 1 d . . .
H11 H 0.0892(10) 0.179(4) 0.6355(17) 0.053 Uiso 1 1 d . . .
H12 H 0.1198(9) 0.118(4) 0.6815(18) 0.053 Uiso 1 1 d . . .
C10 C 0.11329(7) 0.0418(3) 0.59988(12) 0.0357(6) Uani 1 1 d . . .
C11 C 0.08737(8) -0.0574(3) 0.58220(14) 0.0416(7) Uani 1 1 d . . .
H13 H 0.0663(9) -0.039(4) 0.5931(15) 0.050 Uiso 1 1 d . . .
C12 C 0.08977(8) -0.1619(4) 0.54416(16) 0.0479(8) Uani 1 1 d . . .
H14 H 0.0746(12) -0.228(4) 0.525(2) 0.058 Uiso 1 1 d . . .
C13 C 0.11752(9) -0.1674(4) 0.52509(16) 0.0471(8) Uani 1 1 d . . .
H15 H 0.1178(12) -0.216(5) 0.502(2) 0.057 Uiso 1 1 d . . .
C14 C 0.14240(8) -0.0646(3) 0.54438(14) 0.0429(7) Uani 1 1 d . . .
H16 H 0.1610(9) -0.058(4) 0.5282(15) 0.050(10) Uiso 1 1 d . . .
C15 C 0.22538(8) 0.1112(3) 0.67901(14) 0.0397(6) Uani 1 1 d . . .
H17 H 0.2124(8) 0.028(4) 0.6809(14) 0.037(8) Uiso 1 1 d . . .
H18 H 0.2459(10) 0.102(4) 0.7046(17) 0.053(10) Uiso 1 1 d . . .
C16 C 0.23345(7) 0.0995(3) 0.62306(13) 0.0367(6) Uani 1 1 d . . .
C17 C 0.26344(8) 0.0394(4) 0.62004(15) 0.0461(7) Uani 1 1 d . . .
H19 H 0.2812(10) 0.013(4) 0.6548(18) 0.060(11) Uiso 1 1 d . . .
C18 C 0.26880(8) 0.0253(4) 0.56705(16) 0.0512(8) Uani 1 1 d . . .
H20 H 0.2891(10) -0.027(4) 0.5612(17) 0.057(10) Uiso 1 1 d . . .
C19 C 0.24368(9) 0.0712(4) 0.51705(16) 0.0493(8) Uani 1 1 d . . .
H21 H 0.2461(7) 0.056(3) 0.4837(14) 0.027(7) Uiso 1 1 d . . .
C20 C 0.21475(8) 0.1309(4) 0.52287(15) 0.0454(7) Uani 1 1 d . . .
H22 H 0.2022(9) 0.165(4) 0.4929(17) 0.046(10) Uiso 1 1 d . . .
C21 C 0.22690(9) 0.3678(4) 0.69053(16) 0.0506(8) Uani 1 1 d . . .
H23 H 0.2504(11) 0.338(5) 0.6990(18) 0.061 Uiso 1 1 d . . .
H24 H 0.2220(10) 0.439(5) 0.7127(18) 0.061 Uiso 1 1 d . . .
C22 C 0.22276(7) 0.4606(3) 0.63842(15) 0.0416(7) Uani 1 1 d . . .
C23 C 0.24778(9) 0.5570(4) 0.63810(19) 0.0524(8) Uani 1 1 d . . .
H25 H 0.2686(11) 0.555(4) 0.6692(18) 0.062 Uiso 1 1 d . . .
C24 C 0.24182(11) 0.6535(4) 0.5937(2) 0.0612(10) Uani 1 1 d . . .
H26 H 0.2580(13) 0.727(5) 0.588(2) 0.073 Uiso 1 1 d . . .
C25 C 0.21078(11) 0.6505(4) 0.5499(2) 0.0558(9) Uani 1 1 d . . .
H27 H 0.2076(12) 0.684(5) 0.521(2) 0.067 Uiso 1 1 d . . .
C26 C 0.18762(8) 0.5469(4) 0.55140(16) 0.0460(7) Uani 1 1 d . . .
H28 H 0.1650(8) 0.540(3) 0.5217(14) 0.033(8) Uiso 1 1 d . . .
C27 C 0.01719(10) -0.0945(4) 0.24573(17) 0.0519(8) Uani 1 1 d . . .
H29 H 0.0140(8) -0.089(3) 0.2062(15) 0.036(8) Uiso 1 1 d . . .
H30 H 0.0281(11) -0.176(5) 0.2621(18) 0.058(11) Uiso 1 1 d . . .
C28 C 0.06337(9) 0.0756(4) 0.24880(15) 0.0474(8) Uani 1 1 d . . .
H31 H 0.0859(8) 0.019(4) 0.2666(14) 0.036(8) Uiso 1 1 d . . .
H32 H 0.0563(10) 0.064(4) 0.2075(18) 0.056(11) Uiso 1 1 d . . .
C29 C 0.07138(8) 0.2308(4) 0.25930(14) 0.0414(7) Uani 1 1 d . . .
C30 C 0.10371(9) 0.2860(5) 0.2658(2) 0.0620(11) Uani 1 1 d . . .
H33 H 0.1228(13) 0.213(5) 0.270(2) 0.074 Uiso 1 1 d . . .
C31 C 0.10965(10) 0.4278(5) 0.2750(2) 0.0715(12) Uani 1 1 d . . .
H34 H 0.1346(12) 0.478(5) 0.279(2) 0.085 Uiso 1 1 d . . .
C32 C 0.08339(9) 0.5155(5) 0.27712(19) 0.0596(10) Uani 1 1 d . . .
H35 H 0.0877(11) 0.618(5) 0.2839(19) 0.071 Uiso 1 1 d . . .
C33 C 0.05215(8) 0.4559(4) 0.27029(14) 0.0427(7) Uani 1 1 d . . .
H36 H 0.0334(8) 0.518(4) 0.2715(14) 0.038(8) Uiso 1 1 d . . .
C34 C 0.05098(10) 0.0188(4) 0.33793(15) 0.0495(8) Uani 1 1 d . . .
H37 H 0.0531(10) -0.072(5) 0.3478(17) 0.056(11) Uiso 1 1 d . . .
H38 H 0.0732(10) 0.057(4) 0.3534(16) 0.048(10) Uiso 1 1 d . . .
C35 C 0.03137(8) 0.0958(3) 0.37138(12) 0.0389(6) Uani 1 1 d . . .
C36 C 0.03802(10) 0.0683(4) 0.43069(14) 0.0509(8) Uani 1 1 d . . .
H39 H 0.0548(10) -0.003(5) 0.4468(18) 0.061 Uiso 1 1 d . . .
C37 C 0.02130(10) 0.1442(4) 0.46155(14) 0.0536(9) Uani 1 1 d . . .
H40 H 0.0247(10) 0.126(5) 0.4985(19) 0.065 Uiso 1 1 d . . .
C38 C -0.00156(10) 0.2479(4) 0.43354(15) 0.0478(8) Uani 1 1 d . . .
H41 H -0.0157(9) 0.303(4) 0.4507(16) 0.041(9) Uiso 1 1 d . . .
C39 C -0.00744(9) 0.2686(4) 0.37401(15) 0.0420(7) Uani 1 1 d . . .
H42 H -0.0229(9) 0.325(4) 0.3569(15) 0.038(9) Uiso 1 1 d . . .
O16 O 0.15047(15) 0.1263(5) 0.3889(2) 0.1287(17) Uani 1 1 d . . .
H46 H 0.1528 0.0408 0.3992 0.193 Uiso 1 1 calc R . .
C40 C 0.17754(15) 0.1675(8) 0.3717(3) 0.0983(18) Uani 1 1 d . . .
H43 H 0.1775 0.2709 0.3680 0.147 Uiso 1 1 calc R . .
H44 H 0.1757 0.1241 0.3339 0.147 Uiso 1 1 calc R . .
H45 H 0.1988 0.1368 0.4007 0.147 Uiso 1 1 calc R . .

loop_
_atom_site_aniso_label
_atom_site_aniso_U_11
_atom_site_aniso_U_22
_atom_site_aniso_U_33
_atom_site_aniso_U_23
_atom_site_aniso_U_13
_atom_site_aniso_U_12
Zn1 0.02694(19) 0.0332(2) 0.0357(2) 0.00024(12) 0.00387(14) 0.00054(11)
Zn2 0.0328(2) 0.0317(3) 0.0299(2) 0.000 0.00792(18) 0.000
Cl1 0.0400(4) 0.0323(4) 0.0557(5) 0.0008(3) 0.0079(3) -0.0023(3)
Cl2 0.0519(5) 0.0900(8) 0.0616(6) -0.0106(5) 0.0221(5) -0.0080(5)
Cl3 0.0412(4) 0.0395(4) 0.0390(4) 0.0007(3) 0.0157(3) 0.0031(3)
O1 0.100(2) 0.0345(14) 0.119(3) 0.0022(15) 0.066(2) 0.0067(14)
O2 0.083(2) 0.0617(18) 0.113(3) -0.0108(17) 0.061(2) -0.0075(15)
O3 0.087(2) 0.074(2) 0.091(2) 0.0192(19) -0.0346(19) -0.0241(19)
O4 0.0692(17) 0.0505(15) 0.0632(16) 0.0127(13) 0.0040(13) 0.0051(13)
O5 0.168(5) 0.165(5) 0.109(3) -0.001(3) 0.070(3) -0.077(4)
O6 0.128(3) 0.122(4) 0.083(3) -0.023(2) 0.017(2) -0.038(3)
O7 0.074(3) 0.093(3) 0.218(6) 0.018(3) 0.003(3) 0.023(2)
O8 0.108(3) 0.161(4) 0.079(2) -0.002(3) 0.043(2) 0.045(3)
O9 0.0674(17) 0.0584(17) 0.084(2) 0.0131(15) 0.0366(15) 0.0240(14)
O10 0.073(4) 0.083(4) 0.055(3) -0.020(3) -0.018(3) 0.021(3)
O11 0.104(5) 0.054(3) 0.152(7) 0.024(4) 0.081(5) 0.001(3)
O12 0.095(5) 0.070(5) 0.041(2) 0.002(3) 0.034(3) 0.027(3)
O13 0.117(7) 0.096(7) 0.036(4) 0.025(4) 0.035(4) 0.049(6)
O14 0.095(7) 0.097(8) 0.146(10) -0.059(8) 0.030(7) -0.012(6)
O15 0.117(11) 0.086(9) 0.196(18) 0.086(10) 0.129(12) 0.070(8)
N1 0.0343(12) 0.0347(12) 0.0385(13) -0.0049(10) 0.0068(10) 0.0020(10)
N2 0.0360(13) 0.0266(12) 0.0391(13) -0.0017(9) 0.0027(11) -0.0009(9)
N3 0.0284(11) 0.0416(14) 0.0436(14) 0.0009(11) 0.0034(10) 0.0018(10)
N4 0.0324(11) 0.0339(13) 0.0448(13) -0.0050(10) 0.0092(10) 0.0011(9)
N5 0.0283(11) 0.0379(13) 0.0407(13) 0.0029(10) 0.0051(9) 0.0024(9)
N6 0.0332(12) 0.0328(13) 0.0523(14) 0.0044(11) 0.0105(10) 0.0014(10)
N7 0.0492(14) 0.0341(13) 0.0354(12) -0.0003(10) 0.0120(10) 0.0076(11)
N8 0.0294(11) 0.0420(14) 0.0352(12) 0.0015(10) 0.0070(9) 0.0013(10)
N9 0.0395(12) 0.0377(13) 0.0307(12) -0.0002(10) 0.0085(10) 0.0001(10)
C1 0.0443(16) 0.0397(17) 0.0403(16) -0.0112(13) 0.0087(13) 0.0028(13)
C2 0.0509(19) 0.0424(18) 0.0328(16) -0.0037(13) 0.0068(14) 0.0034(14)
C3 0.0389(16) 0.0459(19) 0.0494(18) -0.0076(14) 0.0072(13) 0.0112(14)
C4 0.0285(13) 0.0317(14) 0.0512(16) -0.0042(12) 0.0046(11) -0.0023(11)
C5 0.0357(15) 0.0359(16) 0.0587(19) 0.0024(14) 0.0024(13) 0.0030(12)
C6 0.0378(16) 0.0465(19) 0.059(2) 0.0128(16) -0.0009(14) 0.0044(14)
C7 0.0407(16) 0.057(2) 0.0471(19) 0.0089(16) 0.0057(13) -0.0011(15)
C8 0.0358(15) 0.052(2) 0.0462(18) 0.0086(15) 0.0079(13) 0.0010(13)
C9 0.0402(16) 0.0455(18) 0.0522(19) -0.0052(15) 0.0203(14) -0.0052(13)
C10 0.0333(13) 0.0339(15) 0.0367(14) 0.0022(11) 0.0063(11) -0.0002(11)
C11 0.0371(15) 0.0386(16) 0.0460(16) 0.0032(13) 0.0085(12) -0.0032(12)
C12 0.0423(16) 0.0367(17) 0.0558(19) -0.0014(15) 0.0027(14) -0.0056(13)
C13 0.0512(18) 0.0348(17) 0.0488(18) -0.0092(14) 0.0065(14) 0.0017(14)
C14 0.0389(15) 0.0382(16) 0.0495(17) -0.0076(13) 0.0109(13) 0.0024(12)
C15 0.0352(14) 0.0351(16) 0.0422(16) 0.0047(13) 0.0026(12) 0.0049(12)
C16 0.0309(13) 0.0294(14) 0.0455(15) 0.0013(12) 0.0061(11) -0.0017(10)
C17 0.0357(15) 0.0437(18) 0.0524(18) 0.0012(14) 0.0048(13) 0.0051(13)
C18 0.0393(16) 0.053(2) 0.061(2) -0.0026(16) 0.0163(14) 0.0081(14)
C19 0.0502(18) 0.051(2) 0.0493(19) 0.0029(16) 0.0195(15) 0.0108(15)
C20 0.0413(16) 0.0518(19) 0.0405(16) 0.0041(15) 0.0092(13) 0.0084(14)
C21 0.0426(17) 0.0359(17) 0.057(2) -0.0044(15) -0.0077(15) -0.0086(13)
C22 0.0316(13) 0.0308(14) 0.0603(19) -0.0090(13) 0.0116(12) -0.0010(11)
C23 0.0434(17) 0.0436(19) 0.074(2) -0.0168(17) 0.0237(17) -0.0090(14)
C24 0.070(2) 0.0415(19) 0.090(3) -0.0122(19) 0.050(2) -0.0156(18)
C25 0.071(2) 0.0381(18) 0.072(3) 0.0063(17) 0.043(2) 0.0025(17)
C26 0.0435(16) 0.0382(17) 0.0592(19) 0.0072(14) 0.0206(15) 0.0072(13)
C27 0.076(2) 0.0308(16) 0.0479(19) -0.0016(14) 0.0185(17) 0.0056(16)
C28 0.0501(18) 0.0509(19) 0.0448(18) 0.0019(14) 0.0202(14) 0.0194(15)
C29 0.0340(15) 0.0544(19) 0.0360(15) 0.0053(13) 0.0115(12) 0.0058(12)
C30 0.0364(18) 0.080(3) 0.076(3) 0.021(2) 0.0267(18) 0.0117(18)
C31 0.0391(18) 0.082(3) 0.092(3) 0.027(2) 0.0186(19) -0.0077(19)
C32 0.0462(18) 0.055(2) 0.069(2) 0.0175(19) 0.0064(16) -0.0110(16)
C33 0.0389(15) 0.0420(17) 0.0420(16) 0.0074(13) 0.0052(12) -0.0021(13)
C34 0.059(2) 0.044(2) 0.0413(17) 0.0084(14) 0.0110(15) 0.0169(16)
C35 0.0461(15) 0.0349(15) 0.0334(14) 0.0016(11) 0.0092(12) -0.0007(12)
C36 0.064(2) 0.0472(19) 0.0349(16) 0.0059(14) 0.0069(14) 0.0007(16)
C37 0.076(2) 0.052(2) 0.0301(15) 0.0003(14) 0.0142(15) -0.0150(18)
C38 0.055(2) 0.057(2) 0.0339(16) -0.0078(14) 0.0177(15) -0.0125(15)
C39 0.0417(17) 0.0469(18) 0.0361(16) -0.0066(13) 0.0105(13) -0.0019(14)
O16 0.179(5) 0.095(3) 0.135(4) 0.009(3) 0.083(4) 0.026(3)
C40 0.092(4) 0.131(5) 0.078(3) 0.034(3) 0.036(3) 0.005(4)

loop_
_atom_type_symbol
_atom_type_description
_atom_type_scat_dispersion_real
_atom_type_scat_dispersion_imag
_atom_type_scat_source
C C 0.0033 0.0016 'International Tables Vol C Tables 4.2.6.8 and 6.1.1.4'
H H 0.0000 0.0000 'International Tables Vol C Tables 4.2.6.8 and 6.1.1.4'
Cl Cl 0.1484 0.1585 'International Tables Vol C Tables 4.2.6.8 and 6.1.1.4'
N N 0.0061 0.0033 'International Tables Vol C Tables 4.2.6.8 and 6.1.1.4'
O O 0.0106 0.0060 'International Tables Vol C Tables 4.2.6.8 and 6.1.1.4'
Zn Zn 0.2839 1.4301 'International Tables Vol C Tables 4.2.6.8 and 6.1.1.4'

loop_
_geom_angle_atom_site_label_1
_geom_angle_atom_site_label_2
_geom_angle_atom_site_label_3
_geom_angle
_geom_angle_site_symmetry_1
_geom_angle_site_symmetry_3
_geom_angle_publ_flag
N3 Zn1 N5 120.41(10) . . ?
N3 Zn1 N1 81.00(10) . . ?
N5 Zn1 N1 156.10(10) . . ?
N3 Zn1 N2 156.30(10) . . ?
N5 Zn1 N2 79.82(10) . . ?
N1 Zn1 N2 82.26(10) . . ?
N3 Zn1 N4 86.69(10) . . ?
N5 Zn1 N4 90.87(9) . . ?
N1 Zn1 N4 79.19(9) . . ?
N2 Zn1 N4 106.49(9) . . ?
N3 Zn1 N6 88.82(10) . . ?
N5 Zn1 N6 89.09(9) . . ?
N1 Zn1 N6 102.76(10) . . ?
N2 Zn1 N6 78.65(9) . . ?
N4 Zn1 N6 174.77(9) . . ?
N8 Zn2 N8 121.44(14) . 2 ?
N8 Zn2 N9 90.82(9) . 2 ?
N8 Zn2 N9 93.08(9) 2 2 ?
N8 Zn2 N9 93.08(9) . . ?
N8 Zn2 N9 90.82(9) 2 . ?
N9 Zn2 N9 172.01(14) 2 . ?
N8 Zn2 N7 157.83(10) . 2 ?
N8 Zn2 N7 79.05(10) 2 2 ?
N9 Zn2 N7 78.81(9) 2 2 ?
N9 Zn2 N7 95.12(9) . 2 ?
N8 Zn2 N7 79.05(10) . . ?
N8 Zn2 N7 157.83(10) 2 . ?
N9 Zn2 N7 95.12(9) 2 . ?
N9 Zn2 N7 78.81(9) . . ?
N7 Zn2 N7 82.39(14) 2 . ?
O3 Cl1 O2 110.8(3) . . ?
O3 Cl1 O1 110.4(2) . . ?
O2 Cl1 O1 108.12(18) . . ?
O3 Cl1 O4 108.6(2) . . ?
O2 Cl1 O4 109.5(2) . . ?
O1 Cl1 O4 109.4(2) . . ?
O8 Cl2 O7 110.4(4) . . ?
O8 Cl2 O6 109.1(3) . . ?
O7 Cl2 O6 112.7(3) . . ?
O8 Cl2 O5 107.3(4) . . ?
O7 Cl2 O5 110.7(4) . . ?
O6 Cl2 O5 106.5(3) . . ?
O13 Cl3 O15 117.9(8) . . ?
O13 Cl3 O12 121.9(5) . . ?
O15 Cl3 O12 32.1(8) . . ?
O13 Cl3 O9 120.0(4) . . ?
O15 Cl3 O9 108.7(5) . . ?
O12 Cl3 O9 117.7(4) . . ?
O13 Cl3 O11 52.9(6) . . ?
O15 Cl3 O11 134.6(7) . . ?
O12 Cl3 O11 108.3(5) . . ?
O9 Cl3 O11 112.8(3) . . ?
O13 Cl3 O14 107.6(8) . . ?
O15 Cl3 O14 103.7(10) . . ?
O12 Cl3 O14 72.3(6) . . ?
O9 Cl3 O14 95.2(5) . . ?
O11 Cl3 O14 55.4(6) . . ?
O13 Cl3 O10 52.9(6) . . ?
O15 Cl3 O10 81.5(9) . . ?
O12 Cl3 O10 108.1(4) . . ?
O9 Cl3 O10 103.3(3) . . ?
O11 Cl3 O10 105.8(5) . . ?
O14 Cl3 O10 158.2(6) . . ?
O13 O10 Cl3 58.7(4) . . ?
O13 O11 O14 123.3(8) . . ?
O13 O11 Cl3 60.5(5) . . ?
O14 O11 Cl3 64.0(5) . . ?
O15 O12 Cl3 73.7(12) . . ?
O15 O12 O14 128.0(15) . . ?
Cl3 O12 O14 55.7(5) . . ?
O11 O13 O10 135.0(7) . . ?
O11 O13 Cl3 66.6(5) . . ?
O10 O13 Cl3 68.4(5) . . ?
O11 O14 Cl3 60.6(6) . . ?
O11 O14 O12 97.1(7) . . ?
Cl3 O14 O12 51.9(4) . . ?
O12 O15 Cl3 74.2(12) . . ?
C9 N1 C1 111.3(3) . . ?
C9 N1 C3 111.7(3) . . ?
C1 N1 C3 113.2(2) . . ?
C9 N1 Zn1 110.88(19) . . ?
C1 N1 Zn1 105.68(19) . . ?
C3 N1 Zn1 103.6(2) . . ?
C2 N2 C15 113.1(2) . . ?
C2 N2 C21 111.8(3) . . ?
C15 N2 C21 110.8(3) . . ?
C2 N2 Zn1 106.28(19) . . ?
C15 N2 Zn1 103.10(18) . . ?
C21 N2 Zn1 111.35(19) . . ?
C8 N3 C4 119.7(3) . . ?
C8 N3 Zn1 127.4(2) . . ?
C4 N3 Zn1 112.8(2) . . ?
C10 N4 C14 118.3(3) . . ?
C10 N4 Zn1 113.25(19) . . ?
C14 N4 Zn1 125.1(2) . . ?
C20 N5 C16 118.9(3) . . ?
C20 N5 Zn1 128.5(2) . . ?
C16 N5 Zn1 112.5(2) . . ?
C26 N6 C22 117.8(3) . . ?
C26 N6 Zn1 127.4(2) . . ?
C22 N6 Zn1 112.1(2) . . ?
C28 N7 C34 111.0(3) . . ?
C28 N7 C27 113.9(3) . . ?
C34 N7 C27 112.6(3) . . ?
C28 N7 Zn2 103.31(19) . . ?
C34 N7 Zn2 110.66(19) . . ?
C27 N7 Zn2 104.7(2) . . ?
C33 N8 C29 118.8(3) . . ?
C33 N8 Zn2 128.5(2) . . ?
C29 N8 Zn2 112.8(2) . . ?
C35 N9 C39 119.1(3) . . ?
C35 N9 Zn2 115.1(2) . . ?
C39 N9 Zn2 125.9(2) . . ?
N1 C1 C2 110.0(3) . . ?
N1 C1 H1 113(2) . . ?
C2 C1 H1 113(3) . . ?
N1 C1 H2 102(2) . . ?
C2 C1 H2 103(2) . . ?
H1 C1 H2 115(3) . . ?
N2 C2 C1 109.8(3) . . ?
N2 C2 H3 112(2) . . ?
C1 C2 H3 112(2) . . ?
N2 C2 H4 106(2) . . ?
C1 C2 H4 110(2) . . ?
H3 C2 H4 107(3) . . ?
N1 C3 C4 112.4(3) . . ?
N1 C3 H5 111(2) . . ?
C4 C3 H5 104(2) . . ?
N1 C3 H6 118(2) . . ?
C4 C3 H6 103(2) . . ?
H5 C3 H6 107(3) . . ?
N3 C4 C5 120.4(3) . . ?
N3 C4 C3 117.6(3) . . ?
C5 C4 C3 121.8(3) . . ?
C6 C5 C4 119.9(3) . . ?
C6 C5 H7 120(2) . . ?
C4 C5 H7 120(2) . . ?
C5 C6 C7 119.3(3) . . ?
C5 C6 H8 111(3) . . ?
C7 C6 H8 129(3) . . ?
C6 C7 C8 118.4(3) . . ?
C6 C7 H9 120(2) . . ?
C8 C7 H9 121(2) . . ?
N3 C8 C7 122.3(3) . . ?
N3 C8 H10 120(3) . . ?
C7 C8 H10 118(3) . . ?
N1 C9 C10 114.7(3) . . ?
N1 C9 H11 111(2) . . ?
C10 C9 H11 106(2) . . ?
N1 C9 H12 109(2) . . ?
C10 C9 H12 110(2) . . ?
H11 C9 H12 106(3) . . ?
N4 C10 C11 122.2(3) . . ?
N4 C10 C9 117.3(3) . . ?
C11 C10 C9 120.4(3) . . ?
C12 C11 C10 118.6(3) . . ?
C12 C11 H13 124(2) . . ?
C10 C11 H13 117(2) . . ?
C13 C12 C11 120.0(3) . . ?
C13 C12 H14 109(3) . . ?
C11 C12 H14 131(3) . . ?
C12 C13 C14 118.3(3) . . ?
C12 C13 H15 120(4) . . ?
C14 C13 H15 121(4) . . ?
N4 C14 C13 122.5(3) . . ?
N4 C14 H16 116(2) . . ?
C13 C14 H16 121(2) . . ?
N2 C15 C16 111.2(3) . . ?
N2 C15 H17 110.0(19) . . ?
C16 C15 H17 106(2) . . ?
N2 C15 H18 120(3) . . ?
C16 C15 H18 101(2) . . ?
H17 C15 H18 109(3) . . ?
N5 C16 C17 120.7(3) . . ?
N5 C16 C15 116.8(3) . . ?
C17 C16 C15 122.5(3) . . ?
C18 C17 C16 120.0(3) . . ?
C18 C17 H19 119(2) . . ?
C16 C17 H19 121(2) . . ?
C17 C18 C19 118.9(3) . . ?
C17 C18 H20 124(2) . . ?
C19 C18 H20 117(2) . . ?
C20 C19 C18 118.4(3) . . ?
C20 C19 H21 122(2) . . ?
C18 C19 H21 119(2) . . ?
N5 C20 C19 123.1(3) . . ?
N5 C20 H22 123(3) . . ?
C19 C20 H22 114(3) . . ?
N2 C21 C22 115.4(3) . . ?
N2 C21 H23 108(3) . . ?
C22 C21 H23 101(3) . . ?
N2 C21 H24 118(3) . . ?
C22 C21 H24 94(3) . . ?
H23 C21 H24 118(4) . . ?
N6 C22 C23 122.1(3) . . ?
N6 C22 C21 117.5(3) . . ?
C23 C22 C21 120.2(3) . . ?
C24 C23 C22 119.6(4) . . ?
C24 C23 H25 122(3) . . ?
C22 C23 H25 118(3) . . ?
C23 C24 C25 118.7(3) . . ?
C23 C24 H26 127(3) . . ?
C25 C24 H26 115(3) . . ?
C26 C25 C24 118.7(4) . . ?
C26 C25 H27 114(4) . . ?
C24 C25 H27 124(4) . . ?
N6 C26 C25 123.0(3) . . ?
N6 C26 H28 114.5(19) . . ?
C25 C26 H28 122.4(19) . . ?
N7 C27 C27 110.1(2) . 2 ?
N7 C27 H29 108(2) . . ?
C27 C27 H29 108(2) 2 . ?
N7 C27 H30 111(3) . . ?
C27 C27 H30 107(3) 2 . ?
H29 C27 H30 113(3) . . ?
N7 C28 C29 110.6(3) . . ?
N7 C28 H31 112.0(17) . . ?
C29 C28 H31 108.0(18) . . ?
N7 C28 H32 112(2) . . ?
C29 C28 H32 106(2) . . ?
H31 C28 H32 108(3) . . ?
N8 C29 C30 120.3(3) . . ?
N8 C29 C28 117.4(3) . . ?
C30 C29 C28 122.3(3) . . ?
C31 C30 C29 120.1(4) . . ?
C31 C30 H33 123(3) . . ?
C29 C30 H33 116(3) . . ?
C30 C31 C32 119.3(4) . . ?
C30 C31 H34 123(3) . . ?
C32 C31 H34 117(3) . . ?
C33 C32 C31 118.2(4) . . ?
C33 C32 H35 122(3) . . ?
C31 C32 H35 119(3) . . ?
N8 C33 C32 123.3(3) . . ?
N8 C33 H36 118(2) . . ?
C32 C33 H36 119(2) . . ?
N7 C34 C35 114.8(3) . . ?
N7 C34 H37 110(3) . . ?
C35 C34 H37 110(3) . . ?
N7 C34 H38 113(2) . . ?
C35 C34 H38 103(2) . . ?
H37 C34 H38 105(3) . . ?
N9 C35 C36 121.4(3) . . ?
N9 C35 C34 118.7(3) . . ?
C36 C35 C34 119.9(3) . . ?
C37 C36 C35 119.5(3) . . ?
C37 C36 H39 125(2) . . ?
C35 C36 H39 115(2) . . ?
C36 C37 C38 119.3(3) . . ?
C36 C37 H40 121(3) . . ?
C38 C37 H40 120(3) . . ?
C37 C38 C39 118.3(3) . . ?
C37 C38 H41 126(2) . . ?
C39 C38 H41 116(2) . . ?
N9 C39 C38 122.3(3) . . ?
N9 C39 H42 120(2) . . ?
C38 C39 H42 117(2) . . ?
C40 O16 H46 109.5 . . ?
O16 C40 H43 109.5 . . ?
O16 C40 H44 109.5 . . ?
H43 C40 H44 109.5 . . ?
O16 C40 H45 109.5 . . ?
H43 C40 H45 109.5 . . ?
H44 C40 H45 109.5 . . ?

loop_
_geom_bond_atom_site_label_1
_geom_bond_atom_site_label_2
_geom_bond_distance
_geom_bond_site_symmetry_2
_geom_bond_publ_flag
Zn1 N3 2.092(2) . ?
Zn1 N5 2.111(2) . ?
Zn1 N1 2.180(3) . ?
Zn1 N2 2.188(3) . ?
Zn1 N4 2.203(3) . ?
Zn1 N6 2.233(3) . ?
Zn2 N8 2.094(2) . ?
Zn2 N8 2.094(2) 2 ?
Zn2 N9 2.182(2) 2 ?
Zn2 N9 2.182(2) . ?
Zn2 N7 2.201(2) 2 ?
Zn2 N7 2.201(2) . ?
Cl1 O3 1.396(3) . ?
Cl1 O2 1.407(3) . ?
Cl1 O1 1.432(3) . ?
Cl1 O4 1.445(3) . ?
Cl2 O8 1.381(4) . ?
Cl2 O7 1.386(4) . ?
Cl2 O6 1.425(4) . ?
Cl2 O5 1.440(5) . ?
Cl3 O13 1.344(6) . ?
Cl3 O15 1.388(11) . ?
Cl3 O12 1.392(7) . ?
Cl3 O9 1.410(3) . ?
Cl3 O11 1.417(5) . ?
Cl3 O14 1.461(10) . ?
Cl3 O10 1.463(5) . ?
O10 O13 1.254(13) . ?
O11 O13 1.233(13) . ?
O11 O14 1.339(14) . ?
O12 O15 0.768(18) . ?
O12 O14 1.685(14) . ?
N1 C9 1.477(4) . ?
N1 C1 1.480(4) . ?
N1 C3 1.489(4) . ?
N2 C2 1.468(5) . ?
N2 C15 1.478(4) . ?
N2 C21 1.479(4) . ?
N3 C8 1.338(4) . ?
N3 C4 1.343(4) . ?
N4 C10 1.332(4) . ?
N4 C14 1.342(4) . ?
N5 C20 1.336(4) . ?
N5 C16 1.351(4) . ?
N6 C26 1.337(4) . ?
N6 C22 1.342(4) . ?
N7 C28 1.465(4) . ?
N7 C34 1.477(4) . ?
N7 C27 1.488(4) . ?
N8 C33 1.339(4) . ?
N8 C29 1.347(4) . ?
N9 C35 1.333(4) . ?
N9 C39 1.338(4) . ?
C1 C2 1.524(5) . ?
C1 H1 0.91(4) . ?
C1 H2 0.93(4) . ?
C2 H3 1.01(5) . ?
C2 H4 0.97(4) . ?
C3 C4 1.507(5) . ?
C3 H5 1.04(4) . ?
C3 H6 0.95(4) . ?
C4 C5 1.392(4) . ?
C5 C6 1.373(5) . ?
C5 H7 0.98(4) . ?
C6 C7 1.381(5) . ?
C6 H8 0.96(5) . ?
C7 C8 1.384(5) . ?
C7 H9 0.91(3) . ?
C8 H10 1.10(6) . ?
C9 C10 1.506(4) . ?
C9 H11 0.94(4) . ?
C9 H12 0.94(4) . ?
C10 C11 1.385(4) . ?
C11 C12 1.372(5) . ?
C11 H13 1.00(4) . ?
C12 C13 1.365(5) . ?
C12 H14 0.90(5) . ?
C13 C14 1.382(5) . ?
C13 H15 0.72(5) . ?
C14 H16 0.97(4) . ?
C15 C16 1.495(4) . ?
C15 H17 0.96(4) . ?
C15 H18 0.88(4) . ?
C16 C17 1.386(4) . ?
C17 C18 1.373(5) . ?
C17 H19 0.96(4) . ?
C18 C19 1.390(5) . ?
C18 H20 1.02(4) . ?
C19 C20 1.369(5) . ?
C19 H21 0.85(3) . ?
C20 H22 0.81(4) . ?
C21 C22 1.498(5) . ?
C21 H23 0.97(4) . ?
C21 H24 0.92(4) . ?
C22 C23 1.379(4) . ?
C23 C24 1.369(6) . ?
C23 H25 0.95(4) . ?
C24 C25 1.381(6) . ?
C24 H26 1.00(5) . ?
C25 C26 1.377(5) . ?
C25 H27 0.74(5) . ?
C26 H28 0.98(3) . ?
C27 C27 1.499(8) 2 ?
C27 H29 0.92(3) . ?
C27 H30 0.92(5) . ?
C28 C29 1.504(5) . ?
C28 H31 1.04(3) . ?
C28 H32 0.95(4) . ?
C29 C30 1.396(5) . ?
C30 C31 1.365(7) . ?
C30 H33 1.03(5) . ?
C31 C32 1.378(6) . ?
C31 H34 1.11(5) . ?
C32 C33 1.370(5) . ?
C32 H35 0.99(5) . ?
C33 H36 0.98(3) . ?
C34 C35 1.501(5) . ?
C34 H37 0.88(4) . ?
C34 H38 0.95(4) . ?
C35 C36 1.395(4) . ?
C36 C37 1.368(5) . ?
C36 H39 0.96(4) . ?
C37 C38 1.379(6) . ?
C37 H40 0.87(4) . ?
C38 C39 1.394(5) . ?
C38 H41 0.97(4) . ?
C39 H42 0.84(4) . ?
O16 C40 1.368(7) . ?
O16 H46 0.8400 . ?
C40 H43 0.9800 . ?
C40 H44 0.9800 . ?
C40 H45 0.9800 . ?

loop_
_geom_torsion_atom_site_label_1
_geom_torsion_atom_site_label_2
_geom_torsion_atom_site_label_3
_geom_torsion_atom_site_label_4
_geom_torsion
_geom_torsion_site_symmetry_1
_geom_torsion_site_symmetry_2
_geom_torsion_site_symmetry_3
_geom_torsion_site_symmetry_4
_geom_torsion_publ_flag
O15 Cl3 O10 O13 -134.9(7) . . . . ?
O12 Cl3 O10 O13 -116.8(6) . . . . ?
O9 Cl3 O10 O13 117.8(5) . . . . ?
O11 Cl3 O10 O13 -0.9(6) . . . . ?
O14 Cl3 O10 O13 -29.2(16) . . . . ?
O15 Cl3 O11 O13 94.5(13) . . . . ?
O12 Cl3 O11 O13 116.6(6) . . . . ?
O9 Cl3 O11 O13 -111.3(5) . . . . ?
O14 Cl3 O11 O13 168.6(8) . . . . ?
O10 Cl3 O11 O13 0.9(6) . . . . ?
O13 Cl3 O11 O14 -168.6(8) . . . . ?
O15 Cl3 O11 O14 -74.0(13) . . . . ?
O12 Cl3 O11 O14 -51.9(7) . . . . ?
O9 Cl3 O11 O14 80.2(6) . . . . ?
O10 Cl3 O11 O14 -167.7(6) . . . . ?
O13 Cl3 O12 O15 -92.5(16) . . . . ?
O9 Cl3 O12 O15 80.9(15) . . . . ?
O11 Cl3 O12 O15 -149.7(14) . . . . ?
O14 Cl3 O12 O15 167.5(16) . . . . ?
O10 Cl3 O12 O15 -35.4(16) . . . . ?
O13 Cl3 O12 O14 100.1(9) . . . . ?
O15 Cl3 O12 O14 -167.5(16) . . . . ?
O9 Cl3 O12 O14 -86.5(6) . . . . ?
O11 Cl3 O12 O14 42.9(6) . . . . ?
O10 Cl3 O12 O14 157.1(7) . . . . ?
O14 O11 O13 O10 10.9(16) . . . . ?
Cl3 O11 O13 O10 -1.4(9) . . . . ?
O14 O11 O13 Cl3 12.3(8) . . . . ?
Cl3 O10 O13 O11 1.4(9) . . . . ?
O15 Cl3 O13 O11 -126.5(10) . . . . ?
O12 Cl3 O13 O11 -89.6(7) . . . . ?
O9 Cl3 O13 O11 97.1(5) . . . . ?
O14 Cl3 O13 O11 -9.9(7) . . . . ?
O10 Cl3 O13 O11 -178.9(7) . . . . ?
O15 Cl3 O13 O10 52.4(10) . . . . ?
O12 Cl3 O13 O10 89.3(7) . . . . ?
O9 Cl3 O13 O10 -84.0(5) . . . . ?
O11 Cl3 O13 O10 178.9(7) . . . . ?
O14 Cl3 O13 O10 169.0(5) . . . . ?
O13 O11 O14 Cl3 -11.9(8) . . . . ?
O13 O11 O14 O12 26.5(11) . . . . ?
Cl3 O11 O14 O12 38.5(4) . . . . ?
O13 Cl3 O14 O11 9.6(6) . . . . ?
O15 Cl3 O14 O11 135.2(6) . . . . ?
O12 Cl3 O14 O11 128.4(6) . . . . ?
O9 Cl3 O14 O11 -114.2(4) . . . . ?
O10 Cl3 O14 O11 33.6(16) . . . . ?
O13 Cl3 O14 O12 -118.8(5) . . . . ?
O15 Cl3 O14 O12 6.8(8) . . . . ?
O9 Cl3 O14 O12 117.5(4) . . . . ?
O11 Cl3 O14 O12 -128.4(6) . . . . ?
O10 Cl3 O14 O12 -94.7(15) . . . . ?
O15 O12 O14 O11 -59(2) . . . . ?
Cl3 O12 O14 O11 -43.5(5) . . . . ?
O15 O12 O14 Cl3 -15(2) . . . . ?
O14 O12 O15 Cl3 13.2(17) . . . . ?
O13 Cl3 O15 O12 106.4(16) . . . . ?
O9 Cl3 O15 O12 -112.7(13) . . . . ?
O11 Cl3 O15 O12 42(2) . . . . ?
O14 Cl3 O15 O12 -12.3(16) . . . . ?
O10 Cl3 O15 O12 146.1(15) . . . . ?
N3 Zn1 N1 C9 91.7(2) . . . . ?
N5 Zn1 N1 C9 -63.5(3) . . . . ?
N2 Zn1 N1 C9 -105.1(2) . . . . ?
N4 Zn1 N1 C9 3.4(2) . . . . ?
N6 Zn1 N1 C9 178.4(2) . . . . ?
N3 Zn1 N1 C1 -147.6(2) . . . . ?
N5 Zn1 N1 C1 57.3(3) . . . . ?
N2 Zn1 N1 C1 15.6(2) . . . . ?
N4 Zn1 N1 C1 124.1(2) . . . . ?
N6 Zn1 N1 C1 -60.8(2) . . . . ?
N3 Zn1 N1 C3 -28.27(19) . . . . ?
N5 Zn1 N1 C3 176.5(2) . . . . ?
N2 Zn1 N1 C3 134.89(19) . . . . ?
N4 Zn1 N1 C3 -116.6(2) . . . . ?
N6 Zn1 N1 C3 58.4(2) . . . . ?
N3 Zn1 N2 C2 59.3(3) . . . . ?
N5 Zn1 N2 C2 -150.2(2) . . . . ?
N1 Zn1 N2 C2 13.94(19) . . . . ?
N4 Zn1 N2 C2 -62.3(2) . . . . ?
N6 Zn1 N2 C2 118.7(2) . . . . ?
N3 Zn1 N2 C15 178.5(2) . . . . ?
N5 Zn1 N2 C15 -30.97(19) . . . . ?
N1 Zn1 N2 C15 133.2(2) . . . . ?
N4 Zn1 N2 C15 56.9(2) . . . . ?
N6 Zn1 N2 C15 -122.1(2) . . . . ?
N3 Zn1 N2 C21 -62.6(4) . . . . ?
N5 Zn1 N2 C21 87.9(2) . . . . ?
N1 Zn1 N2 C21 -108.0(2) . . . . ?
N4 Zn1 N2 C21 175.7(2) . . . . ?
N6 Zn1 N2 C21 -3.3(2) . . . . ?
N5 Zn1 N3 C8 2.6(3) . . . . ?
N1 Zn1 N3 C8 -166.1(3) . . . . ?
N2 Zn1 N3 C8 148.4(3) . . . . ?
N4 Zn1 N3 C8 -86.5(3) . . . . ?
N6 Zn1 N3 C8 90.8(3) . . . . ?
N5 Zn1 N3 C4 -175.79(19) . . . . ?
N1 Zn1 N3 C4 15.6(2) . . . . ?
N2 Zn1 N3 C4 -30.0(4) . . . . ?
N4 Zn1 N3 C4 95.1(2) . . . . ?
N6 Zn1 N3 C4 -87.5(2) . . . . ?
N3 Zn1 N4 C10 -71.5(2) . . . . ?
N5 Zn1 N4 C10 168.1(2) . . . . ?
N1 Zn1 N4 C10 10.0(2) . . . . ?
N2 Zn1 N4 C10 88.5(2) . . . . ?
N6 Zn1 N4 C10 -102.4(10) . . . . ?
N3 Zn1 N4 C14 87.6(2) . . . . ?
N5 Zn1 N4 C14 -32.8(2) . . . . ?
N1 Zn1 N4 C14 169.0(3) . . . . ?
N2 Zn1 N4 C14 -112.5(2) . . . . ?
N6 Zn1 N4 C14 56.7(11) . . . . ?
N3 Zn1 N5 C20 5.1(3) . . . . ?
N1 Zn1 N5 C20 156.3(3) . . . . ?
N2 Zn1 N5 C20 -161.7(3) . . . . ?
N4 Zn1 N5 C20 91.7(3) . . . . ?
N6 Zn1 N5 C20 -83.0(3) . . . . ?
N3 Zn1 N5 C16 -178.61(19) . . . . ?
N1 Zn1 N5 C16 -27.3(4) . . . . ?
N2 Zn1 N5 C16 14.7(2) . . . . ?
N4 Zn1 N5 C16 -91.9(2) . . . . ?
N6 Zn1 N5 C16 93.3(2) . . . . ?
N3 Zn1 N6 C26 -24.0(3) . . . . ?
N5 Zn1 N6 C26 96.5(3) . . . . ?
N1 Zn1 N6 C26 -104.5(3) . . . . ?
N2 Zn1 N6 C26 176.3(3) . . . . ?
N4 Zn1 N6 C26 6.9(11) . . . . ?
N3 Zn1 N6 C22 175.4(2) . . . . ?
N5 Zn1 N6 C22 -64.2(2) . . . . ?
N1 Zn1 N6 C22 94.9(2) . . . . ?
N2 Zn1 N6 C22 15.6(2) . . . . ?
N4 Zn1 N6 C22 -153.8(9) . . . . ?
N8 Zn2 N7 C28 -33.3(2) . . . . ?
N8 Zn2 N7 C28 167.8(2) 2 . . . ?
N9 Zn2 N7 C28 56.5(2) 2 . . . ?
N9 Zn2 N7 C28 -128.7(2) . . . . ?
N7 Zn2 N7 C28 134.5(2) 2 . . . ?
N8 Zn2 N7 C34 85.6(2) . . . . ?
N8 Zn2 N7 C34 -73.3(4) 2 . . . ?
N9 Zn2 N7 C34 175.4(2) 2 . . . ?
N9 Zn2 N7 C34 -9.8(2) . . . . ?
N7 Zn2 N7 C34 -106.6(3) 2 . . . ?
N8 Zn2 N7 C27 -152.9(2) . . . . ?
N8 Zn2 N7 C27 48.3(3) 2 . . . ?
N9 Zn2 N7 C27 -63.0(2) 2 . . . ?
N9 Zn2 N7 C27 111.7(2) . . . . ?
N7 Zn2 N7 C27 14.94(16) 2 . . . ?
N8 Zn2 N8 C33 9.2(2) 2 . . . ?
N9 Zn2 N8 C33 103.3(3) 2 . . . ?
N9 Zn2 N8 C33 -83.7(3) . . . . ?
N7 Zn2 N8 C33 164.7(2) 2 . . . ?
N7 Zn2 N8 C33 -161.7(3) . . . . ?
N8 Zn2 N8 C29 -170.2(2) 2 . . . ?
N9 Zn2 N8 C29 -76.1(2) 2 . . . ?
N9 Zn2 N8 C29 96.9(2) . . . . ?
N7 Zn2 N8 C29 -14.7(4) 2 . . . ?
N7 Zn2 N8 C29 19.0(2) . . . . ?
N8 Zn2 N9 C35 -75.4(2) . . . . ?
N8 Zn2 N9 C35 163.1(2) 2 . . . ?
N9 Zn2 N9 C35 43.8(2) 2 . . . ?
N7 Zn2 N9 C35 84.0(2) 2 . . . ?
N7 Zn2 N9 C35 2.8(2) . . . . ?
N8 Zn2 N9 C39 105.1(3) . . . . ?
N8 Zn2 N9 C39 -16.5(3) 2 . . . ?
N9 Zn2 N9 C39 -135.8(3) 2 . . . ?
N7 Zn2 N9 C39 -95.5(3) 2 . . . ?
N7 Zn2 N9 C39 -176.7(3) . . . . ?
C9 N1 C1 C2 77.8(3) . . . . ?
C3 N1 C1 C2 -155.4(3) . . . . ?
Zn1 N1 C1 C2 -42.6(3) . . . . ?
C15 N2 C2 C1 -153.6(3) . . . . ?
C21 N2 C2 C1 80.5(3) . . . . ?
Zn1 N2 C2 C1 -41.1(3) . . . . ?
N1 C1 C2 N2 58.9(4) . . . . ?
C9 N1 C3 C4 -82.2(3) . . . . ?
C1 N1 C3 C4 151.2(3) . . . . ?
Zn1 N1 C3 C4 37.2(3) . . . . ?
C8 N3 C4 C5 -1.4(4) . . . . ?
Zn1 N3 C4 C5 177.1(2) . . . . ?
C8 N3 C4 C3 -176.7(3) . . . . ?
Zn1 N3 C4 C3 1.8(3) . . . . ?
N1 C3 C4 N3 -28.4(4) . . . . ?
N1 C3 C4 C5 156.4(3) . . . . ?
N3 C4 C5 C6 -0.7(5) . . . . ?
C3 C4 C5 C6 174.3(3) . . . . ?
C4 C5 C6 C7 1.4(5) . . . . ?
C5 C6 C7 C8 -0.1(5) . . . . ?
C4 N3 C8 C7 2.8(5) . . . . ?
Zn1 N3 C8 C7 -175.4(3) . . . . ?
C6 C7 C8 N3 -2.1(5) . . . . ?
C1 N1 C9 C10 -132.5(3) . . . . ?
C3 N1 C9 C10 99.9(3) . . . . ?
Zn1 N1 C9 C10 -15.1(3) . . . . ?
C14 N4 C10 C11 0.2(4) . . . . ?
Zn1 N4 C10 C11 160.8(2) . . . . ?
C14 N4 C10 C9 177.6(3) . . . . ?
Zn1 N4 C10 C9 -21.8(3) . . . . ?
N1 C9 C10 N4 25.4(4) . . . . ?
N1 C9 C10 C11 -157.1(3) . . . . ?
N4 C10 C11 C12 -0.4(5) . . . . ?
C9 C10 C11 C12 -177.7(3) . . . . ?
C10 C11 C12 C13 0.8(5) . . . . ?
C11 C12 C13 C14 -1.0(5) . . . . ?
C10 N4 C14 C13 -0.4(5) . . . . ?
Zn1 N4 C14 C13 -158.5(3) . . . . ?
C12 C13 C14 N4 0.8(5) . . . . ?
C2 N2 C15 C16 157.4(3) . . . . ?
C21 N2 C15 C16 -76.2(3) . . . . ?
Zn1 N2 C15 C16 43.0(3) . . . . ?
C20 N5 C16 C17 0.1(4) . . . . ?
Zn1 N5 C16 C17 -176.6(2) . . . . ?
C20 N5 C16 C15 -177.1(3) . . . . ?
Zn1 N5 C16 C15 6.2(3) . . . . ?
N2 C15 C16 N5 -35.4(4) . . . . ?
N2 C15 C16 C17 147.4(3) . . . . ?
N5 C16 C17 C18 -0.2(5) . . . . ?
C15 C16 C17 C18 176.9(3) . . . . ?
C16 C17 C18 C19 -0.5(5) . . . . ?
C17 C18 C19 C20 1.1(6) . . . . ?
C16 N5 C20 C19 0.6(5) . . . . ?
Zn1 N5 C20 C19 176.7(3) . . . . ?
C18 C19 C20 N5 -1.2(6) . . . . ?
C2 N2 C21 C22 -127.0(3) . . . . ?
C15 N2 C21 C22 105.9(3) . . . . ?
Zn1 N2 C21 C22 -8.3(4) . . . . ?
C26 N6 C22 C23 -3.8(5) . . . . ?
Zn1 N6 C22 C23 158.9(3) . . . . ?
C26 N6 C22 C21 171.9(3) . . . . ?
Zn1 N6 C22 C21 -25.4(4) . . . . ?
N2 C21 C22 N6 23.4(5) . . . . ?
N2 C21 C22 C23 -160.9(3) . . . . ?
N6 C22 C23 C24 4.0(5) . . . . ?
C21 C22 C23 C24 -171.6(3) . . . . ?
C22 C23 C24 C25 -0.6(5) . . . . ?
C23 C24 C25 C26 -2.6(5) . . . . ?
C22 N6 C26 C25 0.3(5) . . . . ?
Zn1 N6 C26 C25 -159.4(3) . . . . ?
C24 C25 C26 N6 2.9(5) . . . . ?
C28 N7 C27 C27 -155.6(3) . . . 2 ?
C34 N7 C27 C27 76.8(4) . . . 2 ?
Zn2 N7 C27 C27 -43.5(4) . . . 2 ?
C34 N7 C28 C29 -76.1(3) . . . . ?
C27 N7 C28 C29 155.4(3) . . . . ?
Zn2 N7 C28 C29 42.5(3) . . . . ?
C33 N8 C29 C30 0.1(5) . . . . ?
Zn2 N8 C29 C30 179.5(3) . . . . ?
C33 N8 C29 C28 -179.2(3) . . . . ?
Zn2 N8 C29 C28 0.2(3) . . . . ?
N7 C28 C29 N8 -31.2(4) . . . . ?
N7 C28 C29 C30 149.5(3) . . . . ?
N8 C29 C30 C31 0.4(6) . . . . ?
C28 C29 C30 C31 179.7(4) . . . . ?
C29 C30 C31 C32 -0.8(7) . . . . ?
C30 C31 C32 C33 0.5(7) . . . . ?
C29 N8 C33 C32 -0.3(5) . . . . ?
Zn2 N8 C33 C32 -179.7(3) . . . . ?
C31 C32 C33 N8 0.0(6) . . . . ?
C28 N7 C34 C35 129.6(3) . . . . ?
C27 N7 C34 C35 -101.3(4) . . . . ?
Zn2 N7 C34 C35 15.4(4) . . . . ?
C39 N9 C35 C36 3.1(5) . . . . ?
Zn2 N9 C35 C36 -176.4(3) . . . . ?
C39 N9 C35 C34 -175.3(3) . . . . ?
Zn2 N9 C35 C34 5.2(4) . . . . ?
N7 C34 C35 N9 -14.3(5) . . . . ?
N7 C34 C35 C36 167.3(3) . . . . ?
N9 C35 C36 C37 -1.7(5) . . . . ?
C34 C35 C36 C37 176.6(3) . . . . ?
C35 C36 C37 C38 -0.8(5) . . . . ?
C36 C37 C38 C39 1.7(5) . . . . ?
C35 N9 C39 C38 -2.1(5) . . . . ?
Zn2 N9 C39 C38 177.4(2) . . . . ?
C37 C38 C39 N9 -0.4(5) . . . . ?
